data_4082748
loop_
_publ_author_name
'Liu, Jun-Feng'
'Pan, Fu-Xing'
'Yao, Shuang'
'Min, Xue'
'Cui, Dongmei'
'Sun, Zhong-Ming'

_publ_section_title
;
 Syntheses, Structure, and Properties of Mixed Cp--Amidinate
 Rare-Earth-Metal(III) Complexes
;
_journal_issue 6
_journal_name_full Organometallics
_journal_page_first 1374
_journal_paper_doi 10.1021/om400856d
_journal_volume 33
_journal_year 2014
_chemical_formula_sum 'C24 H33 Er N2 Si'
_chemical_formula_weight 544.87
_chemical_name_systematic
; 
 ? 
;
_space_group_IT_number 4
_symmetry_cell_setting monoclinic
_symmetry_space_group_name_Hall 'P 2yb'
_symmetry_space_group_name_H-M 'P 1 21 1'
_atom_sites_solution_hydrogens geom
_atom_sites_solution_primary direct
_atom_sites_solution_secondary difmap
_audit_creation_method SHELXL-97
_cell_angle_alpha 90.00
_cell_angle_beta 112.012(10)
_cell_angle_gamma 90.00
_cell_formula_units_Z 2
_cell_length_a 8.343(6)
_cell_length_b 15.938(11)
_cell_length_c 9.914(7)
_cell_measurement_temperature 293(2)
_cell_volume 1222.2(15)
_computing_structure_refinement 'SHELXL-97 (Sheldrick, 1997)'
_computing_structure_solution 'SHELXS-97 (Sheldrick, 1990)'
_diffrn_ambient_temperature 293(2)
_diffrn_measured_fraction_theta_full 0.994
_diffrn_measured_fraction_theta_max 0.994
_diffrn_radiation_monochromator graphite
_diffrn_radiation_source 'fine-focus sealed tube'
_diffrn_radiation_type MoK\a
_diffrn_radiation_wavelength 0.71073
_diffrn_reflns_av_R_equivalents 0.0267
_diffrn_reflns_av_sigmaI/netI 0.0526
_diffrn_reflns_limit_h_max 9
_diffrn_reflns_limit_h_min -10
_diffrn_reflns_limit_k_max 18
_diffrn_reflns_limit_k_min -19
_diffrn_reflns_limit_l_max 11
_diffrn_reflns_limit_l_min -12
_diffrn_reflns_number 6771
_diffrn_reflns_theta_full 26.15
_diffrn_reflns_theta_max 26.15
_diffrn_reflns_theta_min 2.22
_exptl_absorpt_coefficient_mu 3.493
_exptl_absorpt_correction_T_max 0.7453
_exptl_absorpt_correction_T_min 0.6636
_exptl_absorpt_correction_type multi-scan
_exptl_absorpt_process_details sadabs
_exptl_crystal_density_diffrn 1.481
_exptl_crystal_density_method 'not measured'
_exptl_crystal_F_000 546
_exptl_crystal_size_max 0.22
_exptl_crystal_size_mid 0.14
_exptl_crystal_size_min 0.10
_refine_diff_density_max 1.040
_refine_diff_density_min -1.204
_refine_diff_density_rms 0.076
_refine_ls_abs_structure_details 'Flack H D (1983), Acta Cryst. A39, 876-881'
_refine_ls_abs_structure_Flack 0.034(15)
_refine_ls_extinction_method none
_refine_ls_goodness_of_fit_ref 1.000
_refine_ls_hydrogen_treatment mixed
_refine_ls_matrix_type full
_refine_ls_number_parameters 254
_refine_ls_number_reflns 4298
_refine_ls_number_restraints 1
_refine_ls_restrained_S_all 1.000
_refine_ls_R_factor_all 0.0305
_refine_ls_R_factor_gt 0.0283
_refine_ls_shift/su_max 0.001
_refine_ls_shift/su_mean 0.000
_refine_ls_structure_factor_coef Fsqd
_refine_ls_weighting_details 'calc w=1/[\s^2^(Fo^2^)+(0.0186P)^2^+0.0000P] where P=(Fo^2^+2Fc^2^)/3'
_refine_ls_weighting_scheme calc
_refine_ls_wR_factor_gt 0.0642
_refine_ls_wR_factor_ref 0.0652
_reflns_number_gt 4019
_reflns_number_total 4298
_reflns_threshold_expression >2sigma(I)
_cod_data_source_file om400856d_si_002.cif
_cod_data_source_block 15
_cod_depositor_comments
;
The following automatic conversions were performed:

'_symmetry_cell_setting' value 'Monoclinic' changed to 'monoclinic'
according to
/usr/data/users/saulius/crontab/automatic-downloads/current/ACS/lib/dictionaries/cif_core.dic
dictionary named 'cif_core.dic' version 2.4.2 from 2011-04-26.

Automatic conversion script
Id: cif_fix_values 2281 2013-09-26 08:29:07Z andrius 
;
_cod_original_sg_symbol_H-M P2(1)
_cod_database_code 4082748

loop_
_symmetry_equiv_pos_as_xyz
'x, y, z'
'-x, y+1/2, -z'

loop_
_atom_site_label
_atom_site_type_symbol
_atom_site_fract_x
_atom_site_fract_y
_atom_site_fract_z
_atom_site_U_iso_or_equiv
_atom_site_adp_type
_atom_site_occupancy
_atom_site_symmetry_multiplicity
_atom_site_calc_flag
_atom_site_refinement_flags
Er1 Er 0.15006(2) 0.24398(3) 0.49961(2) 0.04057(8) Uani 1 1 d .
Si1 Si -0.2100(2) 0.18586(13) 0.1596(2) 0.0506(8) Uani 0.776(10) 1 d P
C0 C -0.2100(2) 0.18586(13) 0.1596(2) 0.0506(8) Uani 0.224(10) 1 d P
N1 N -0.0542(5) 0.2504(6) 0.2676(4) 0.0487(12) Uani 1 1 d .
N2 N 0.1527(7) 0.3477(3) 0.3394(6) 0.0515(12) Uani 1 1 d .
C1 C 0.0042(8) 0.3218(4) 0.2410(6) 0.0493(14) Uani 1 1 d .
C2 C -0.1055(9) 0.3724(4) 0.1120(7) 0.0518(15) Uani 1 1 d .
C3 C -0.2329(8) 0.4231(5) 0.1261(7) 0.0618(18) Uani 1 1 d .
H3A H -0.2471 0.4257 0.2147 0.074 Uiso 1 1 calc R
C4 C -0.3386(9) 0.4695(6) 0.0102(7) 0.071(2) Uani 1 1 d .
H4A H -0.4224 0.5043 0.0213 0.085 Uiso 1 1 calc R
C5 C -0.3213(11) 0.4649(6) -0.1211(8) 0.078(2) Uani 1 1 d .
H5A H -0.3939 0.4961 -0.1994 0.093 Uiso 1 1 calc R
C6 C -0.2007(11) 0.4157(6) -0.1374(8) 0.080(2) Uani 1 1 d .
H6A H -0.1884 0.4137 -0.2267 0.096 Uiso 1 1 calc R
C7 C -0.0902(10) 0.3660(6) -0.0196(8) 0.068(2) Uani 1 1 d .
H7A H -0.0093 0.3300 -0.0324 0.082 Uiso 1 1 calc R
C8 C -0.0942(11) 0.3147(7) 0.5650(9) 0.081(3) Uani 1 1 d .
H8 H -0.1952 0.3281 0.4870 0.098 Uiso 1 1 calc R
C9 C 0.0470(15) 0.3651(5) 0.6249(12) 0.089(3) Uani 1 1 d .
H9 H 0.0593 0.4193 0.5954 0.107 Uiso 1 1 calc R
C10 C 0.1676(12) 0.3216(10) 0.7363(11) 0.107(4) Uani 1 1 d .
H10 H 0.2770 0.3405 0.7953 0.128 Uiso 1 1 calc R
C11 C 0.0987(14) 0.2468(12) 0.7444(9) 0.097(3) Uani 1 1 d .
H11 H 0.1517 0.2048 0.8114 0.116 Uiso 1 1 calc R
C12 C -0.0608(11) 0.2425(11) 0.6389(9) 0.086(2) Uani 1 1 d .
H12 H -0.1353 0.1968 0.6207 0.103 Uiso 1 1 calc R
C13 C 0.2841(17) 0.1175(9) 0.4116(11) 0.120(5) Uani 1 1 d .
H13 H 0.2235 0.0996 0.3167 0.144 Uiso 1 1 calc R
C14 C 0.4121(15) 0.1775(8) 0.4568(14) 0.098(3) Uani 1 1 d .
H14 H 0.4540 0.2080 0.3971 0.118 Uiso 1 1 calc R
C15 C 0.4652(9) 0.1841(7) 0.6003(15) 0.098(3) Uani 1 1 d .
H15 H 0.5513 0.2201 0.6581 0.118 Uiso 1 1 calc R
C16 C 0.3762(15) 0.1314(8) 0.6479(11) 0.100(3) Uani 1 1 d .
H16 H 0.3898 0.1249 0.7448 0.120 Uiso 1 1 calc R
C17 C 0.2642(13) 0.0891(5) 0.5371(17) 0.102(4) Uani 1 1 d .
H17 H 0.1871 0.0483 0.5425 0.122 Uiso 1 1 calc R
C18 C -0.2313(11) 0.1012(6) 0.2759(10) 0.092(3) Uani 1 1 d .
H18A H -0.2653 0.1243 0.3506 0.137 Uiso 1 1 d R
H18B H -0.1227 0.0727 0.3197 0.137 Uiso 1 1 d R
H18C H -0.3176 0.0622 0.2184 0.137 Uiso 1 1 d R
C19 C -0.1546(13) 0.1401(8) 0.0203(12) 0.112(4) Uani 1 1 d .
H19A H -0.1415 0.1841 -0.0410 0.168 Uiso 1 1 d R
H19B H -0.2440 0.1023 -0.0365 0.168 Uiso 1 1 d R
H19C H -0.0477 0.1100 0.0626 0.168 Uiso 1 1 d R
C20 C -0.4220(8) 0.2300(8) 0.0828(10) 0.107(4) Uani 1 1 d .
H20A H -0.4216 0.2759 0.0202 0.160 Uiso 1 1 d R
H20B H -0.4557 0.2500 0.1596 0.160 Uiso 1 1 d R
H20C H -0.5023 0.1880 0.0276 0.160 Uiso 1 1 d R
C21 C 0.2466(5) 0.4239(3) 0.3257(5) 0.0618(17) Uani 0.776(10) 1 d P
Si0 Si 0.2466(5) 0.4239(3) 0.3257(5) 0.0618(17) Uani 0.224(10) 1 d P
C22 C 0.4104(11) 0.4264(6) 0.4878(9) 0.093(3) Uani 1 1 d .
H22A H 0.4772 0.3758 0.5016 0.139 Uiso 1 1 d R
H22B H 0.3648 0.4310 0.5633 0.139 Uiso 1 1 d R
H22C H 0.4826 0.4739 0.4917 0.139 Uiso 1 1 d R
C23 C 0.1541(12) 0.5090(5) 0.3176(10) 0.088(2) Uani 1 1 d .
H23A H 0.0569 0.5127 0.2270 0.131 Uiso 1 1 d R
H23B H 0.2328 0.5541 0.3242 0.131 Uiso 1 1 d R
H23C H 0.1146 0.5126 0.3967 0.131 Uiso 1 1 d R
C24 C 0.3305(12) 0.4176(6) 0.2128(11) 0.101(3) Uani 1 1 d .
H24A H 0.2421 0.4165 0.1169 0.151 Uiso 1 1 d R
H24B H 0.3985 0.3673 0.2285 0.151 Uiso 1 1 d R
H24C H 0.4036 0.4655 0.2219 0.151 Uiso 1 1 d R

loop_
_atom_site_aniso_label
_atom_site_aniso_U_11
_atom_site_aniso_U_22
_atom_site_aniso_U_33
_atom_site_aniso_U_23
_atom_site_aniso_U_13
_atom_site_aniso_U_12
Er1 0.03562(11) 0.04035(12) 0.04515(12) 0.00323(19) 0.01446(8) 0.00830(17)
Si1 0.0450(11) 0.0419(12) 0.0512(13) -0.0074(8) 0.0023(9) -0.0057(9)
C0 0.0450(11) 0.0419(12) 0.0512(13) -0.0074(8) 0.0023(9) -0.0057(9)
N1 0.046(2) 0.047(3) 0.047(2) -0.010(4) 0.0106(17) 0.003(4)
N2 0.051(3) 0.050(3) 0.057(3) 0.008(2) 0.025(3) 0.006(2)
C1 0.057(4) 0.047(4) 0.051(3) 0.007(3) 0.028(3) 0.020(3)
C2 0.054(4) 0.055(4) 0.047(3) 0.009(3) 0.020(3) 0.014(3)
C3 0.062(4) 0.075(5) 0.052(4) 0.011(3) 0.025(3) 0.028(4)
C4 0.069(5) 0.072(5) 0.070(5) 0.016(4) 0.024(4) 0.030(4)
C5 0.073(5) 0.096(6) 0.058(4) 0.028(4) 0.017(4) 0.021(4)
C6 0.099(6) 0.095(6) 0.050(4) 0.015(4) 0.032(4) 0.014(5)
C7 0.071(5) 0.082(6) 0.058(4) -0.002(4) 0.033(4) 0.015(4)
C8 0.060(4) 0.115(8) 0.075(5) -0.006(5) 0.032(4) 0.038(5)
C9 0.132(8) 0.049(5) 0.126(8) -0.017(5) 0.095(7) 0.004(5)
C10 0.070(6) 0.179(13) 0.072(6) -0.053(7) 0.029(5) -0.014(7)
C11 0.123(7) 0.113(7) 0.078(5) 0.037(9) 0.064(5) 0.043(11)
C12 0.103(5) 0.071(5) 0.120(6) -0.004(10) 0.082(5) -0.005(10)
C13 0.112(9) 0.126(10) 0.080(7) -0.033(7) -0.011(6) 0.091(8)
C14 0.094(7) 0.114(9) 0.115(8) 0.049(7) 0.071(7) 0.056(7)
C15 0.040(4) 0.082(7) 0.154(11) 0.002(7) 0.016(5) 0.019(4)
C16 0.089(7) 0.126(9) 0.078(6) 0.030(6) 0.024(6) 0.065(7)
C17 0.070(6) 0.044(5) 0.186(12) 0.021(6) 0.041(7) 0.020(4)
C18 0.076(5) 0.071(6) 0.100(6) 0.008(5) 0.001(5) -0.033(5)
C19 0.108(9) 0.088(8) 0.112(10) -0.045(6) 0.010(8) -0.015(6)
C20 0.051(3) 0.085(9) 0.154(7) -0.039(7) 0.004(4) -0.004(5)
C21 0.063(3) 0.044(3) 0.091(4) 0.004(2) 0.043(3) -0.002(2)
Si0 0.063(3) 0.044(3) 0.091(4) 0.004(2) 0.043(3) -0.002(2)
C22 0.076(5) 0.086(7) 0.096(6) 0.005(4) 0.008(5) -0.047(5)
C23 0.106(7) 0.045(4) 0.122(7) -0.018(4) 0.055(6) -0.020(4)
C24 0.093(6) 0.075(6) 0.162(9) -0.012(6) 0.080(6) -0.024(5)

loop_
_atom_type_symbol
_atom_type_description
_atom_type_scat_dispersion_real
_atom_type_scat_dispersion_imag
_atom_type_scat_source
C C 0.0033 0.0016 'International Tables Vol C Tables 4.2.6.8 and 6.1.1.4'
H H 0.0000 0.0000 'International Tables Vol C Tables 4.2.6.8 and 6.1.1.4'
N N 0.0061 0.0033 'International Tables Vol C Tables 4.2.6.8 and 6.1.1.4'
Si Si 0.0817 0.0704 'International Tables Vol C Tables 4.2.6.8 and 6.1.1.4'
Er Er -0.2586 4.9576 'International Tables Vol C Tables 4.2.6.8 and 6.1.1.4'

loop_
_geom_angle_atom_site_label_1
_geom_angle_atom_site_label_2
_geom_angle_atom_site_label_3
_geom_angle
N1 Er1 N2 58.1(3)
N1 Er1 C14 102.0(3)
N2 Er1 C14 87.4(2)
N1 Er1 C10 130.6(3)
N2 Er1 C10 105.6(4)
C14 Er1 C10 124.9(4)
N1 Er1 C13 87.1(3)
N2 Er1 C13 102.0(4)
C14 Er1 C13 30.6(4)
C10 Er1 C13 141.3(4)
N1 Er1 C9 101.0(3)
N2 Er1 C9 83.5(3)
C14 Er1 C9 145.6(4)
C10 Er1 C9 30.5(3)
C13 Er1 C9 171.8(3)
N1 Er1 C12 97.8(2)
N2 Er1 C12 123.7(4)
C14 Er1 C12 148.8(4)
C10 Er1 C12 49.5(4)
C13 Er1 C12 128.9(6)
C9 Er1 C12 49.3(4)
N1 Er1 C8 82.8(2)
N2 Er1 C8 94.1(3)
C14 Er1 C8 175.0(4)
C10 Er1 C8 50.1(3)
C13 Er1 C8 152.6(5)
C9 Er1 C8 30.3(3)
C12 Er1 C8 29.6(4)
N1 Er1 C15 131.4(3)
N2 Er1 C15 104.9(3)
C14 Er1 C15 29.4(3)
C10 Er1 C15 96.9(4)
C13 Er1 C15 49.5(3)
C9 Er1 C15 123.4(4)
C12 Er1 C15 125.1(4)
C8 Er1 C15 145.9(4)
N1 Er1 C11 127.6(3)
N2 Er1 C11 132.5(4)
C14 Er1 C11 126.7(3)
C10 Er1 C11 29.7(4)
C13 Er1 C11 124.2(5)
C9 Er1 C11 49.4(4)
C12 Er1 C11 29.9(3)
C8 Er1 C11 49.4(3)
C15 Er1 C11 98.2(4)
N1 Er1 C16 134.5(4)
N2 Er1 C16 133.6(3)
C14 Er1 C16 48.7(3)
C10 Er1 C16 92.0(4)
C13 Er1 C16 49.4(3)
C9 Er1 C16 122.4(4)
C12 Er1 C16 100.6(4)
C8 Er1 C16 128.4(3)
C15 Er1 C16 29.2(3)
C11 Er1 C16 79.9(4)
N1 Er1 C17 106.1(4)
N2 Er1 C17 132.7(3)
C14 Er1 C17 50.0(3)
C10 Er1 C17 115.1(5)
C13 Er1 C17 30.8(4)
C9 Er1 C17 142.8(4)
C12 Er1 C17 101.4(5)
C8 Er1 C17 130.3(4)
C15 Er1 C17 49.0(3)
C11 Er1 C17 93.5(5)
C16 Er1 C17 29.4(3)
N1 Si1 C19 112.5(4)
N1 Si1 C20 115.7(5)
C19 Si1 C20 109.7(5)
N1 Si1 C18 106.5(4)
C19 Si1 C18 107.7(6)
C20 Si1 C18 104.2(5)
C1 N1 Si1 131.4(5)
C1 N1 Er1 92.8(4)
Si1 N1 Er1 135.6(5)
C1 N2 C21 124.8(5)
C1 N2 Er1 92.1(4)
C21 N2 Er1 142.8(4)
N1 C1 N2 116.2(5)
N1 C1 C2 119.2(6)
N2 C1 C2 124.3(6)
N1 C1 Er1 58.3(3)
N2 C1 Er1 58.5(3)
C2 C1 Er1 166.8(4)
C7 C2 C3 119.5(6)
C7 C2 C1 122.0(6)
C3 C2 C1 118.4(5)
C4 C3 C2 120.5(6)
C5 C4 C3 120.3(7)
C6 C5 C4 120.2(7)
C5 C6 C7 120.9(7)
C2 C7 C6 118.6(7)
C12 C8 C9 107.5(8)
C12 C8 Er1 75.1(4)
C9 C8 Er1 74.7(4)
C8 C9 C10 107.8(9)
C8 C9 Er1 75.0(4)
C10 C9 Er1 74.7(5)
C11 C10 C9 107.3(8)
C11 C10 Er1 75.6(5)
C9 C10 Er1 74.8(5)
C10 C11 C12 108.6(12)
C10 C11 Er1 74.7(5)
C12 C11 Er1 74.8(4)
C8 C12 C11 108.9(13)
C8 C12 Er1 75.3(4)
C11 C12 Er1 75.3(4)
C14 C13 C17 105.8(9)
C14 C13 Er1 74.4(5)
C17 C13 Er1 75.0(5)
C15 C14 C13 108.2(9)
C15 C14 Er1 75.9(5)
C13 C14 Er1 74.9(5)
C16 C15 C14 109.0(10)
C16 C15 Er1 75.4(5)
C14 C15 Er1 74.7(5)
C15 C16 C17 110.1(10)
C15 C16 Er1 75.4(5)
C17 C16 Er1 75.4(5)
C16 C17 C13 107.0(10)
C16 C17 Er1 75.2(5)
C13 C17 Er1 74.1(5)
N2 C21 C24 114.6(5)
N2 C21 C23 117.0(5)
C24 C21 C23 112.0(6)
N2 C21 C22 101.6(4)
C24 C21 C22 105.7(6)
C23 C21 C22 103.9(6)

loop_
_geom_bond_atom_site_label_1
_geom_bond_atom_site_label_2
_geom_bond_distance
Er1 N1 2.295(4)
Er1 N2 2.298(5)
Er1 C14 2.603(8)
Er1 C10 2.608(9)
Er1 C13 2.609(8)
Er1 C9 2.609(7)
Er1 C12 2.612(6)
Er1 C8 2.614(7)
Er1 C15 2.617(7)
Er1 C11 2.618(6)
Er1 C16 2.619(8)
Er1 C17 2.621(8)
Si1 N1 1.689(7)
Si1 C19 1.769(11)
Si1 C20 1.787(8)
Si1 C18 1.827(9)
N1 C1 1.303(11)
N2 C1 1.324(8)
N2 C21 1.478(7)
C1 C2 1.499(8)
C2 C7 1.362(9)
C2 C3 1.383(9)
C3 C4 1.373(9)
C4 C5 1.365(9)
C5 C6 1.332(11)
C6 C7 1.426(10)
C8 C12 1.336(16)
C8 C9 1.365(13)
C9 C10 1.372(14)
C10 C11 1.340(18)
C11 C12 1.351(11)
C13 C14 1.377(16)
C13 C17 1.391(16)
C14 C15 1.326(14)
C15 C16 1.320(14)
C16 C17 1.328(15)
C21 C24 1.531(9)
C21 C23 1.548(9)
C21 C22 1.675(9)
